data_1514115
loop_
_publ_author_name
'Jarosch, D.'

_publ_section_title
;
 Crystal structure refinement and reflectance measurements of hausmannite,
 Mn3 O4
;
_journal_coden_ASTM MIPEE9
_journal_name_full 'Mineralogy and Petrology'
_journal_page_first 15
_journal_page_last 23
_journal_paper_doi 10.1007/BF01163155
_journal_volume 37
_journal_year 1987
_chemical_formula_structural 'Mn3 O4'
_chemical_formula_sum 'Mn3 O4'
_chemical_name_mineral Hausmannite
_chemical_name_systematic 'Dimanganese(III) Manganese Oxide'
_space_group_IT_number 141
_symmetry_Int_Tables_number 141
_symmetry_space_group_name_Hall '-I 4bd 2'
_symmetry_space_group_name_H-M 'I 41/a m d :2'
_audit_creation_date 1991/07/10
_audit_update_record 2005/10/01
_cell_angle_alpha 90.
_cell_angle_beta 90.
_cell_angle_gamma 90.
_cell_formula_units_Z 4
_cell_length_a 5.765(1)
_cell_length_b 5.765(1)
_cell_length_c 9.442(2)
_cell_volume 313.81(10)
_refine_ls_R_factor_all 0.036
_cod_data_source_file 'data_Mn3O4melanie068174.cif'
_cod_data_source_block /var/www/cod/tmp/uploads/1396024982.27-D290F29E9218B844.cif
_cod_original_cell_volume 313.81
_cod_original_sg_symbol_H-M 'I 41/a m d Z'
_cod_database_code 1514115

loop_
_symmetry_equiv_pos_site_id
_symmetry_equiv_pos_as_xyz
1 'y+1/4, x+3/4, -z+1/4'
2 'y+1/4, -x+3/4, -z+1/4'
3 'x, y+1/2, -z'
4 'x, -y, -z'
5 '-y+3/4, x+3/4, -z+1/4'
6 '-y+3/4, -x+3/4, -z+1/4'
7 '-x, y+1/2, -z'
8 '-x, -y, -z'
9 '-y+3/4, -x+1/4, z+3/4'
10 '-y+3/4, x+1/4, z+3/4'
11 '-x, -y+1/2, z'
12 '-x, y, z'
13 'y+1/4, -x+1/4, z+3/4'
14 'y+1/4, x+1/4, z+3/4'
15 'x, -y+1/2, z'
16 'x, y, z'
17 'y+3/4, x+1/4, -z+3/4'
18 'y+3/4, -x+1/4, -z+3/4'
19 'x+1/2, y, -z+1/2'
20 'x+1/2, -y+1/2, -z+1/2'
21 '-y+1/4, x+1/4, -z+3/4'
22 '-y+1/4, -x+1/4, -z+3/4'
23 '-x+1/2, y, -z+1/2'
24 '-x+1/2, -y+1/2, -z+1/2'
25 '-y+1/4, -x+3/4, z+1/4'
26 '-y+1/4, x+3/4, z+1/4'
27 '-x+1/2, -y, z+1/2'
28 '-x+1/2, y+1/2, z+1/2'
29 'y+3/4, -x+3/4, z+1/4'
30 'y+3/4, x+3/4, z+1/4'
31 'x+1/2, -y, z+1/2'
32 'x+1/2, y+1/2, z+1/2'

loop_
_atom_site_label
_atom_site_type_symbol
_atom_site_symmetry_multiplicity
_atom_site_Wyckoff_symbol
_atom_site_fract_x
_atom_site_fract_y
_atom_site_fract_z
_atom_site_occupancy
_atom_site_attached_hydrogens
_atom_site_B_iso_or_equiv
Mn1 Mn2+ 4 a 0 0.25 0.875 1. 0 0
Mn2 Mn3+ 8 d 0 0.5 0.5 1. 0 0
O1 O2- 16 h 0 0.4722(2) 0.2589(2) 1. 0 0

loop_
_atom_type_symbol
_atom_type_oxidation_number
Mn2+ 2
Mn3+ 3
O2- -2

loop_
_citation_id
_citation_journal_full
_citation_year
_citation_journal_volume
_citation_page_first
_citation_page_last
_citation_journal_id_ASTM
primary 'Mineralogy and Petrology' 1987 37 15 23 MIPEE9
2 'Journal of Physics and Chemistry of Solids' 1962 23 711 727 JPCSAW
3 'Golden Book of Phase Transitions, Wroclaw' 2002 1 1 123 GBOPT5
